data_7013209
loop_
_publ_author_name
'Singh, Shubha'
'Mishra, Vibha'
'Mukherjee, Jhumpa'
'Seethalekshmi, N.'
'Mukherjee, Rabindranath'

_publ_section_title
;
 Synthesis and properties of [MII(L6)2][ClO4]2 (M = Fe, Co and Ni):
 structures of Co and Ni complexes and spin-state transition by Fe
 complex (L6 = 2-[3-(2?-pyridyl)pyrazol-1-ylmethyl]pyridine)Electronic
 supplementary information (ESI) available: Fig. S1?S6 discussed in the
 text. See http://www.rsc.org/suppdata/dt/b3/b305574d/
;
_journal_issue 17
_journal_name_full 'Dalton Transactions'
_journal_page_first 3392
_journal_paper_doi 10.1039/b305574d
_journal_year 2003
_chemical_formula_moiety 'C28 H24 N8 Co 2+, 2(Cl O4) 2-'
_chemical_formula_sum 'C28 H24 Cl2 Co N8 O8'
_chemical_formula_weight 730.38
_chemical_name_systematic
;
?
;
_space_group_IT_number 2
_symmetry_cell_setting triclinic
_symmetry_space_group_name_Hall '-P 1'
_symmetry_space_group_name_H-M 'P -1'
_atom_sites_solution_hydrogens geom
_atom_sites_solution_primary direct
_atom_sites_solution_secondary difmap
_audit_creation_method SHELXL-97
_cell_angle_alpha 94.01(5)
_cell_angle_beta 93.00(5)
_cell_angle_gamma 111.22(5)
_cell_formula_units_Z 4
_cell_length_a 11.875(5)
_cell_length_b 14.540(5)
_cell_length_c 19.271(5)
_cell_measurement_reflns_used 25
_cell_measurement_temperature 293(2)
_cell_measurement_theta_max 22.62
_cell_measurement_theta_min 9.64
_cell_volume 3083(2)
_computing_cell_refinement 'CAD4 Express (Enraf Nonius, 1994)'
_computing_data_collection 'CAD4 Express (Enraf Nonius, 1994)'
_computing_data_reduction 'XCAD4 (Harms & Wocadlo, 1995)'
_computing_molecular_graphics 'Ortep-3 for Windows (Farrugia, 1997)'
_computing_publication_material 'WinGX publication routines (Farrugia, 1999)'
_computing_structure_refinement 'SHELXL-97 (Sheldrick, 1997)'
_computing_structure_solution 'SIR92 (Altomare, et. al. 1993)'
_diffrn_ambient_temperature 293(2)
_diffrn_measured_fraction_theta_full 0.998
_diffrn_measured_fraction_theta_max 0.998
_diffrn_measurement_device_type 'CAD4 mach'
_diffrn_measurement_method 'non-profiled omega/2theta scans'
_diffrn_radiation_monochromator graphite
_diffrn_radiation_source 'fine-focus sealed tube'
_diffrn_radiation_type MoK\a
_diffrn_radiation_wavelength 0.71073
_diffrn_reflns_av_R_equivalents 0.1551
_diffrn_reflns_av_sigmaI/netI 0.3865
_diffrn_reflns_limit_h_max 12
_diffrn_reflns_limit_h_min 0
_diffrn_reflns_limit_k_max 14
_diffrn_reflns_limit_k_min -15
_diffrn_reflns_limit_l_max 20
_diffrn_reflns_limit_l_min -20
_diffrn_reflns_number 8501
_diffrn_reflns_theta_full 22.48
_diffrn_reflns_theta_max 22.48
_diffrn_reflns_theta_min 1.51
_diffrn_standards_decay_% 2.11
_diffrn_standards_interval_count 90
_diffrn_standards_interval_time 'one hour'
_diffrn_standards_number 3
_exptl_absorpt_coefficient_mu 0.794
_exptl_absorpt_correction_type none
_exptl_crystal_colour pink
_exptl_crystal_density_diffrn 1.573
_exptl_crystal_density_method 'not measured'
_exptl_crystal_description 'rectangular block'
_exptl_crystal_F_000 1492
_exptl_crystal_size_max 0.30
_exptl_crystal_size_mid 0.20
_exptl_crystal_size_min 0.20
_refine_diff_density_max 0.427
_refine_diff_density_min -0.544
_refine_diff_density_rms 0.082
_refine_ls_extinction_method none
_refine_ls_goodness_of_fit_ref 0.827
_refine_ls_hydrogen_treatment mixed
_refine_ls_matrix_type full
_refine_ls_number_parameters 847
_refine_ls_number_reflns 8023
_refine_ls_number_restraints 0
_refine_ls_restrained_S_all 0.827
_refine_ls_R_factor_all 0.3321
_refine_ls_R_factor_gt 0.0745
_refine_ls_shift/su_max 0.000
_refine_ls_shift/su_mean 0.000
_refine_ls_structure_factor_coef Fsqd
_refine_ls_weighting_details 'calc w==1/[\s^2^(Fo^2^)+(0.0708P)^2^+0.0000P] where P==(Fo^2^+2Fc^2^)/3'
_refine_ls_weighting_scheme calc
_refine_ls_wR_factor_gt 0.1445
_refine_ls_wR_factor_ref 0.1733
_reflns_number_gt 2699
_reflns_number_total 8023
_reflns_threshold_expression >2sigma(I)
_cod_data_source_file b305574d.txt
_cod_data_source_block co
_cod_depositor_comments
;
The following automatic conversions were performed:
'_exptl_absorpt_correction_type' value 'None' changed to 'none' according
to '/home/saulius/struct/CIF-dictionaries/cif_core.dic' dictionary named
'cif_core.dic' version 2.4.1 from 2010-06-29.

Automatic conversion script
Id: cif_fix_enum 1527 2010-12-29 10:47:43Z saulius 
;
_cod_original_cell_volume 3083.3(19)
_cod_original_sg_symbol_H-M P-1
_cod_database_code 7013209

loop_
_symmetry_equiv_pos_as_xyz
'x, y, z'
'-x, -y, -z'

loop_
_atom_site_label
_atom_site_type_symbol
_atom_site_fract_x
_atom_site_fract_y
_atom_site_fract_z
_atom_site_U_iso_or_equiv
_atom_site_adp_type
_atom_site_occupancy
_atom_site_symmetry_multiplicity
_atom_site_calc_flag
_atom_site_refinement_flags
_atom_site_disorder_assembly
_atom_site_disorder_group
Co1 Co 0.46993(13) 0.67403(9) 0.19181(7) 0.0493(5) Uani 1 1 d . . .
Co2 Co 0.95928(14) 0.27132(10) 0.30621(8) 0.0639(6) Uani 1 1 d . . .
Cl2 Cl 0.4397(4) 0.2323(3) 0.4153(2) 0.0780(10) Uani 1 1 d . . .
Cl1 Cl 0.2399(4) 0.4847(3) -0.0885(2) 0.0844(11) Uani 1 1 d . . .
Cl3 Cl 0.0693(4) 0.2174(3) 0.6001(2) 0.0951(12) Uani 1 1 d . . .
Cl4 Cl 0.2274(4) 0.9597(3) 0.0656(2) 0.0946(12) Uani 1 1 d . . .
N6A N 0.4362(9) 0.7077(6) 0.0957(4) 0.050(2) Uani 1 1 d . . .
N2A N 0.5171(7) 0.6342(7) 0.2828(4) 0.056(2) Uani 1 1 d . . .
N7A N 0.3334(9) 0.7048(7) 0.0608(5) 0.054(3) Uani 1 1 d . . .
N8A N 0.2717(8) 0.6387(5) 0.2028(6) 0.056(2) Uani 1 1 d . . .
C14B C 0.7856(14) 0.1938(11) 0.4155(7) 0.078(4) Uani 1 1 d . . .
H14B H 0.7596 0.2414 0.3979 0.094 Uiso 1 1 calc R . .
N5A N 0.6479(8) 0.7464(5) 0.1586(5) 0.048(2) Uani 1 1 d . . .
N1A N 0.4394(8) 0.5188(6) 0.1710(6) 0.057(3) Uani 1 1 d . . .
C15B C 1.1904(11) 0.3957(9) 0.4065(6) 0.073(4) Uani 1 1 d . . .
H15B H 1.2184 0.3457 0.3928 0.088 Uiso 1 1 calc R . .
N6B N 0.8836(11) 0.3741(8) 0.3094(6) 0.086(3) Uani 1 1 d . . .
C19A C 0.6522(11) 0.7891(7) 0.0977(6) 0.043(3) Uani 1 1 d . . .
N2B N 1.0498(8) 0.1792(7) 0.2899(6) 0.067(3) Uani 1 1 d . . .
N8B N 0.7903(8) 0.1817(7) 0.2441(4) 0.058(3) Uani 1 1 d . . .
C24A C 0.1943(11) 0.6471(7) 0.1524(6) 0.050(3) Uani 1 1 d . . .
C19B C 1.0470(10) 0.4648(8) 0.3959(6) 0.047(3) Uani 1 1 d . . .
C2A C 0.3816(12) 0.3619(11) 0.1041(9) 0.100(5) Uani 1 1 d . . .
H2A H 0.3615 0.3252 0.0607 0.120 Uiso 1 1 calc R . .
N5B N 1.0850(8) 0.3895(6) 0.3783(4) 0.057(2) Uani 1 1 d . . .
C18B C 1.1143(11) 0.5427(8) 0.4437(6) 0.066(3) Uani 1 1 d . . .
H18B H 1.0854 0.5924 0.4569 0.079 Uiso 1 1 calc R . .
N3B N 1.0592(9) 0.1086(8) 0.3246(6) 0.077(3) Uani 1 1 d . . .
N3A N 0.5576(8) 0.6822(7) 0.3471(5) 0.062(3) Uani 1 1 d . . .
N4A N 0.4835(8) 0.8149(6) 0.2563(5) 0.057(3) Uani 1 1 d . . .
N4B N 0.8838(9) 0.1864(7) 0.3924(5) 0.067(3) Uani 1 1 d . . .
C20A C 0.5296(12) 0.7714(7) 0.0661(6) 0.051(3) Uani 1 1 d . . .
N1B N 1.0337(8) 0.3011(8) 0.2037(5) 0.069(3) Uani 1 1 d . . .
C16A C 0.8643(12) 0.8145(9) 0.1650(8) 0.080(4) Uani 1 1 d . . .
H16A H 0.9377 0.8239 0.1895 0.096 Uiso 1 1 calc R . .
C5B C 1.0647(10) 0.2276(9) 0.1728(8) 0.064(3) Uani 1 1 d . . .
C5A C 0.4515(10) 0.4748(9) 0.2289(7) 0.060(3) Uani 1 1 d . . .
C10B C 0.9167(11) 0.1133(9) 0.4162(6) 0.058(3) Uani 1 1 d . . .
C7A C 0.5211(11) 0.5285(10) 0.3614(7) 0.076(4) Uani 1 1 d . . .
H7A H 0.5131 0.4701 0.3812 0.091 Uiso 1 1 calc R . .
C18A C 0.7544(13) 0.8415(8) 0.0690(7) 0.072(4) Uani 1 1 d . . .
H18A H 0.7514 0.8672 0.0263 0.087 Uiso 1 1 calc R . .
C6A C 0.4935(10) 0.5364(9) 0.2921(7) 0.061(3) Uani 1 1 d . . .
C6B C 1.0781(11) 0.1614(10) 0.2246(8) 0.082(4) Uani 1 1 d . . .
C23A C 0.2182(10) 0.6350(9) 0.0786(7) 0.078(4) Uani 1 1 d . . .
H23A H 0.2163 0.5682 0.0679 0.094 Uiso 1 1 calc R . .
H23B H 0.1535 0.6423 0.0493 0.094 Uiso 1 1 calc R . .
C15A C 0.7563(12) 0.7582(7) 0.1910(6) 0.063(3) Uani 1 1 d . . .
H15A H 0.7589 0.7279 0.2316 0.075 Uiso 1 1 calc R . .
C8A C 0.5626(11) 0.6221(11) 0.3961(7) 0.086(4) Uani 1 1 d . . .
H8A H 0.5884 0.6399 0.4432 0.103 Uiso 1 1 calc R . .
C16B C 1.2623(11) 0.4703(12) 0.4545(7) 0.087(4) Uani 1 1 d . . .
H16B H 1.3347 0.4692 0.4746 0.105 Uiso 1 1 calc R . .
C24B C 0.7094(10) 0.2134(8) 0.2137(6) 0.052(3) Uani 1 1 d . . .
C12B C 0.7496(12) 0.0621(11) 0.4870(7) 0.097(5) Uani 1 1 d . . .
H12B H 0.7040 0.0214 0.5185 0.116 Uiso 1 1 calc R . .
C9A C 0.6065(11) 0.7902(9) 0.3530(6) 0.086(4) Uani 1 1 d . . .
H9A1 H 0.6808 0.8124 0.3296 0.104 Uiso 1 1 calc R . .
H9A2 H 0.6271 0.8145 0.4019 0.104 Uiso 1 1 calc R . .
C13A C 0.3865(13) 0.9338(10) 0.2644(8) 0.095(5) Uani 1 1 d . . .
H13A H 0.3403 0.9654 0.2432 0.114 Uiso 1 1 calc R . .
C21B C 0.8562(15) 0.5037(9) 0.3576(9) 0.102(5) Uani 1 1 d . . .
H2IB H 0.8636 0.5596 0.3869 0.122 Uiso 1 1 calc R . .
C13B C 0.7203(13) 0.1399(11) 0.4617(9) 0.099(5) Uani 1 1 d . . .
H13B H 0.6547 0.1533 0.4777 0.119 Uiso 1 1 calc R . .
C14A C 0.4163(12) 0.8630(9) 0.2298(6) 0.081(4) Uani 1 1 d . . .
H14A H 0.3874 0.8459 0.1830 0.097 Uiso 1 1 calc R . .
C22B C 0.7656(13) 0.4581(11) 0.3045(7) 0.081(4) Uani 1 1 d . . .
H22B H 0.7029 0.4774 0.2886 0.098 Uiso 1 1 calc R . .
O16 O 0.1375(10) 0.9922(9) 0.0494(6) 0.166(5) Uani 1 1 d . . .
O3 O 0.1455(13) 0.5113(13) -0.0753(7) 0.273(10) Uani 1 1 d . . .
C10A C 0.5217(11) 0.8356(8) 0.3226(7) 0.062(3) Uani 1 1 d . . .
C26A C 0.0621(13) 0.6649(9) 0.2358(9) 0.090(4) Uani 1 1 d . . .
H26A H -0.0092 0.6732 0.2467 0.108 Uiso 1 1 calc R . .
C25B C 0.6166(11) 0.1563(10) 0.1683(6) 0.074(4) Uani 1 1 d . . .
H25B H 0.5621 0.1817 0.1488 0.089 Uiso 1 1 calc R . .
C8B C 1.0918(12) 0.0446(10) 0.2881(8) 0.084(4) Uani 1 1 d . . .
H8B H 1.1063 -0.0094 0.3040 0.101 Uiso 1 1 calc R . .
C28B C 0.7748(10) 0.0891(10) 0.2294(6) 0.073(4) Uani 1 1 d . . .
H28B H 0.8272 0.0644 0.2522 0.088 Uiso 1 1 calc R . .
C20B C 0.9315(12) 0.4537(9) 0.3598(7) 0.067(4) Uani 1 1 d . . .
C21A C 0.4844(13) 0.8115(9) 0.0129(5) 0.070(4) Uani 1 1 d . . .
H21A H 0.5292 0.8586 -0.0153 0.084 Uiso 1 1 calc R . .
C1A C 0.4081(9) 0.4657(9) 0.1111(7) 0.074(4) Uani 1 1 d . . .
H1A H 0.4027 0.4969 0.0713 0.089 Uiso 1 1 calc R . .
N7B N 0.7893(11) 0.3847(8) 0.2835(6) 0.087(4) Uani 1 1 d . . .
C4A C 0.4222(10) 0.3741(10) 0.2274(8) 0.083(4) Uani 1 1 d . . .
H4A H 0.4256 0.3435 0.2678 0.099 Uiso 1 1 calc R . .
C3B C 1.0600(11) 0.2846(12) 0.0637(7) 0.089(4) Uani 1 1 d . . .
H3B H 1.0681 0.2785 0.0161 0.107 Uiso 1 1 calc R . .
C11B C 0.8485(14) 0.0507(8) 0.4622(6) 0.075(4) Uani 1 1 d . . .
H11B H 0.8715 -0.0003 0.4763 0.090 Uiso 1 1 calc R . .
C28A C 0.2431(11) 0.6445(8) 0.2685(7) 0.070(4) Uani 1 1 d . . .
H28A H 0.2967 0.6394 0.3036 0.084 Uiso 1 1 calc R . .
C1B C 1.0183(12) 0.3665(10) 0.1596(9) 0.095(5) Uani 1 1 d . . .
H1B H 0.9976 0.4185 0.1782 0.114 Uiso 1 1 calc R . .
C17A C 0.8635(13) 0.8555(9) 0.1050(8) 0.081(4) Uani 1 1 d . . .
H17A H 0.9360 0.8932 0.0879 0.097 Uiso 1 1 calc R . .
C22A C 0.3609(14) 0.7680(9) 0.0104(7) 0.078(4) Uani 1 1 d . . .
H22A H 0.3057 0.7797 -0.0205 0.094 Uiso 1 1 calc R . .
C4B C 1.0778(11) 0.2157(10) 0.1056(8) 0.087(4) Uani 1 1 d . . .
H4B H 1.0981 0.1636 0.0869 0.104 Uiso 1 1 calc R . .
C9B C 1.0379(11) 0.1095(8) 0.3966(7) 0.082(4) Uani 1 1 d . . .
H9B1 H 1.1019 0.1662 0.4215 0.098 Uiso 1 1 calc R . .
H9B2 H 1.0453 0.0505 0.4137 0.098 Uiso 1 1 calc R . .
C27A C 0.1410(13) 0.6572(9) 0.2874(7) 0.081(4) Uani 1 1 d . . .
H27A H 0.1251 0.6606 0.3341 0.097 Uiso 1 1 calc R . .
C2B C 1.0314(12) 0.3592(9) 0.0914(10) 0.089(5) Uani 1 1 d . . .
H2B1 H 1.0207 0.4055 0.0635 0.107 Uiso 1 1 calc R . .
C25A C 0.0894(12) 0.6601(8) 0.1676(8) 0.081(4) Uani 1 1 d . . .
H25A H 0.0370 0.6657 0.1320 0.097 Uiso 1 1 calc R . .
C17B C 1.2247(14) 0.5462(10) 0.4718(7) 0.094(4) Uani 1 1 d . . .
H17B H 1.2732 0.6000 0.5024 0.112 Uiso 1 1 calc R . .
C27B C 0.6852(14) 0.0262(9) 0.1823(8) 0.104(5) Uani 1 1 d . . .
H27B H 0.6797 -0.0387 0.1714 0.124 Uiso 1 1 calc R . .
C26B C 0.6042(13) 0.0610(10) 0.1516(7) 0.107(5) Uani 1 1 d . . .
H26B H 0.5416 0.0199 0.1198 0.128 Uiso 1 1 calc R . .
C3A C 0.3871(12) 0.3203(11) 0.1621(10) 0.094(5) Uani 1 1 d . . .
H3A H 0.3666 0.2520 0.1593 0.113 Uiso 1 1 calc R . .
C7B C 1.1002(10) 0.0735(9) 0.2215(8) 0.087(4) Uani 1 1 d . . .
H7B H 1.1172 0.0410 0.1824 0.104 Uiso 1 1 calc R . .
O15 O 0.3114(14) 1.0361(15) 0.1052(8) 0.287(10) Uani 1 1 d . . .
C11A C 0.4962(12) 0.9061(9) 0.3639(7) 0.089(4) Uani 1 1 d . . .
H11A H 0.5229 0.9201 0.4110 0.107 Uiso 1 1 calc R . .
C12A C 0.4293(15) 0.9553(10) 0.3327(9) 0.121(6) Uani 1 1 d . . .
H12A H 0.4133 1.0044 0.3593 0.146 Uiso 1 1 calc R . .
C23B C 0.7214(14) 0.3199(12) 0.2223(10) 0.173(8) Uani 1 1 d . . .
H23C H 0.7578 0.3502 0.1816 0.207 Uiso 1 1 calc R . .
H23D H 0.6401 0.3208 0.2207 0.207 Uiso 1 1 calc R . .
O4 O 0.3399(12) 0.5575(10) -0.0589(7) 0.213(7) Uani 1 1 d . . .
O2 O 0.2263(19) 0.4067(11) -0.0539(6) 0.275(10) Uani 1 1 d . . .
O1 O 0.2441(11) 0.4597(7) -0.1577(5) 0.152(5) Uani 1 1 d . . .
O14 O 0.1903(11) 0.8869(9) 0.1062(8) 0.226(8) Uani 1 1 d . . .
O13 O 0.2897(16) 0.9527(10) 0.0093(9) 0.266(10) Uani 1 1 d . . .
O7 O 0.4479(13) 0.1763(9) 0.4645(7) 0.212(7) Uani 1 1 d . . .
O8 O 0.4144(16) 0.3083(9) 0.4358(6) 0.235(8) Uani 1 1 d . . .
O5 O 0.5378(14) 0.2562(13) 0.3826(9) 0.279(11) Uani 1 1 d . . .
O6 O 0.3589(16) 0.1879(13) 0.3661(10) 0.294(10) Uani 1 1 d . . .
O11 O 0.1489(9) 0.2778(7) 0.6555(4) 0.134(4) Uani 1 1 d . . .
O9 O 0.1188(12) 0.1670(10) 0.5603(6) 0.214(7) Uani 1 1 d . . .
O12 O 0.0201(10) 0.2697(6) 0.5594(5) 0.150(5) Uani 1 1 d . . .
O10 O -0.0301(18) 0.1493(14) 0.6261(8) 0.300(11) Uani 1 1 d . . .

loop_
_atom_site_aniso_label
_atom_site_aniso_U_11
_atom_site_aniso_U_22
_atom_site_aniso_U_33
_atom_site_aniso_U_23
_atom_site_aniso_U_13
_atom_site_aniso_U_12
Co1 0.0561(11) 0.0428(9) 0.0519(11) 0.0077(7) 0.0059(8) 0.0211(8)
Co2 0.0805(13) 0.0503(10) 0.0706(12) -0.0136(8) -0.0205(10) 0.0426(10)
Cl2 0.077(3) 0.068(2) 0.101(3) 0.004(2) -0.005(2) 0.043(2)
Cl1 0.110(3) 0.075(3) 0.072(3) -0.008(2) -0.002(2) 0.042(3)
Cl3 0.126(4) 0.071(3) 0.089(3) -0.020(2) -0.020(3) 0.046(3)
Cl4 0.070(3) 0.101(3) 0.128(4) 0.033(3) 0.028(3) 0.043(3)
N6A 0.057(7) 0.047(6) 0.048(6) 0.004(5) 0.000(6) 0.024(6)
N2A 0.064(7) 0.062(7) 0.043(6) -0.009(5) -0.014(5) 0.030(6)
N7A 0.072(8) 0.055(7) 0.040(6) -0.006(5) -0.015(6) 0.035(6)
N8A 0.067(7) 0.042(6) 0.065(7) 0.018(5) 0.006(6) 0.026(5)
C14B 0.064(11) 0.092(12) 0.083(11) 0.002(9) -0.005(8) 0.038(10)
N5A 0.059(7) 0.042(5) 0.050(7) -0.005(5) 0.004(5) 0.026(5)
N1A 0.068(7) 0.038(6) 0.070(7) -0.013(6) -0.002(6) 0.029(5)
C15B 0.051(9) 0.070(9) 0.091(10) -0.002(8) -0.016(8) 0.016(8)
N6B 0.121(10) 0.073(8) 0.097(9) 0.008(7) 0.005(7) 0.077(8)
C19A 0.056(9) 0.029(7) 0.036(8) -0.007(6) 0.013(7) 0.008(7)
N2B 0.079(8) 0.058(7) 0.066(8) -0.002(6) -0.024(6) 0.031(6)
N8B 0.067(7) 0.043(6) 0.062(7) 0.005(5) -0.012(5) 0.019(6)
C24A 0.044(8) 0.050(7) 0.064(9) 0.012(6) 0.011(7) 0.023(6)
C19B 0.052(8) 0.028(7) 0.058(8) 0.004(6) 0.002(6) 0.010(6)
C2A 0.088(11) 0.065(11) 0.137(15) -0.042(10) -0.031(11) 0.033(9)
N5B 0.058(7) 0.051(6) 0.057(6) -0.002(5) -0.019(5) 0.017(6)
C18B 0.064(9) 0.052(8) 0.063(8) -0.002(7) -0.012(7) 0.004(7)
N3B 0.110(9) 0.078(8) 0.062(8) -0.005(7) -0.007(7) 0.062(7)
N3A 0.062(7) 0.065(8) 0.067(8) 0.016(7) 0.003(6) 0.030(6)
N4A 0.064(7) 0.047(6) 0.058(7) 0.000(5) -0.004(6) 0.021(5)
N4B 0.070(8) 0.072(7) 0.072(7) -0.010(6) -0.012(6) 0.048(6)
C20A 0.082(10) 0.020(6) 0.039(8) -0.001(5) -0.002(8) 0.007(7)
N1B 0.080(8) 0.048(6) 0.077(8) -0.001(6) 0.009(6) 0.022(6)
C16A 0.071(11) 0.048(9) 0.116(13) -0.011(8) 0.007(10) 0.018(9)
C5B 0.060(9) 0.061(9) 0.075(10) 0.023(8) 0.010(7) 0.024(7)
C5A 0.057(8) 0.048(9) 0.092(11) 0.011(8) 0.005(7) 0.039(7)
C10B 0.068(10) 0.067(9) 0.045(8) -0.007(7) -0.012(7) 0.037(8)
C7A 0.096(11) 0.080(10) 0.076(11) 0.041(9) 0.007(8) 0.056(9)
C18A 0.066(10) 0.050(8) 0.092(10) 0.008(7) 0.028(9) 0.007(8)
C6A 0.081(10) 0.058(9) 0.060(9) 0.019(8) 0.014(7) 0.042(8)
C6B 0.119(12) 0.081(10) 0.067(10) -0.007(8) 0.019(8) 0.062(9)
C23A 0.037(8) 0.081(10) 0.113(12) 0.021(8) 0.033(8) 0.010(8)
C15A 0.049(9) 0.036(7) 0.093(10) 0.007(7) 0.005(8) 0.003(7)
C8A 0.113(12) 0.100(12) 0.066(10) 0.042(10) -0.001(8) 0.059(10)
C16B 0.039(9) 0.109(12) 0.104(12) 0.033(10) -0.015(8) 0.015(9)
C24B 0.053(8) 0.032(7) 0.066(8) 0.001(6) -0.016(7) 0.012(7)
C12B 0.051(10) 0.110(13) 0.102(12) 0.009(10) 0.021(9) -0.005(9)
C9A 0.095(11) 0.087(11) 0.074(10) -0.004(8) -0.027(8) 0.037(9)
C13A 0.155(14) 0.084(11) 0.081(11) 0.012(9) 0.036(11) 0.081(10)
C21B 0.135(15) 0.049(9) 0.142(15) 0.006(9) 0.066(12) 0.051(10)
C13B 0.083(12) 0.081(12) 0.147(16) 0.007(10) 0.026(11) 0.045(10)
C14A 0.126(12) 0.075(10) 0.053(8) -0.010(7) -0.010(8) 0.055(9)
C22B 0.087(11) 0.075(11) 0.102(12) 0.002(9) -0.001(9) 0.055(10)
O16 0.138(10) 0.215(12) 0.200(11) 0.114(10) 0.055(9) 0.108(10)
O3 0.227(15) 0.43(2) 0.238(15) -0.175(15) -0.091(12) 0.260(17)
C10A 0.074(9) 0.042(8) 0.059(9) 0.001(7) 0.002(8) 0.010(7)
C26A 0.080(11) 0.090(10) 0.119(14) 0.035(10) 0.040(11) 0.045(9)
C25B 0.059(9) 0.070(10) 0.091(10) 0.008(8) -0.018(8) 0.024(8)
C8B 0.124(12) 0.074(10) 0.072(11) 0.005(9) 0.004(9) 0.058(9)
C28B 0.054(9) 0.053(9) 0.103(11) 0.000(8) -0.010(8) 0.011(8)
C20B 0.081(10) 0.030(7) 0.096(10) 0.003(7) 0.003(8) 0.030(7)
C21A 0.104(12) 0.072(9) 0.038(8) 0.017(7) -0.005(8) 0.037(9)
C1A 0.058(9) 0.067(10) 0.096(11) -0.014(8) -0.003(8) 0.026(8)
N7B 0.093(10) 0.064(8) 0.132(11) 0.038(8) 0.021(8) 0.057(8)
C4A 0.070(10) 0.053(10) 0.120(13) -0.004(9) -0.006(9) 0.020(8)
C3B 0.079(10) 0.115(13) 0.056(10) 0.027(10) 0.028(7) 0.009(10)
C11B 0.093(12) 0.059(9) 0.067(9) 0.025(7) 0.019(8) 0.016(9)
C28A 0.059(10) 0.094(10) 0.064(10) 0.031(8) 0.009(8) 0.030(8)
C1B 0.112(12) 0.069(11) 0.091(12) 0.004(10) -0.022(11) 0.024(9)
C17A 0.068(11) 0.047(8) 0.110(13) 0.014(8) 0.029(10) -0.003(8)
C22A 0.095(12) 0.068(9) 0.075(10) 0.021(8) -0.014(9) 0.034(9)
C4B 0.104(12) 0.096(11) 0.066(11) 0.040(9) 0.031(9) 0.033(9)
C9B 0.096(11) 0.069(9) 0.091(12) 0.011(8) 0.007(9) 0.042(8)
C27A 0.071(11) 0.109(11) 0.077(11) 0.044(8) 0.042(9) 0.039(9)
C2B 0.101(12) 0.050(9) 0.111(14) 0.005(10) -0.014(10) 0.025(8)
C25A 0.072(11) 0.071(9) 0.110(13) 0.019(9) 0.002(9) 0.038(8)
C17B 0.096(13) 0.074(10) 0.091(11) 0.006(8) -0.026(9) 0.012(9)
C27B 0.098(12) 0.051(9) 0.168(15) -0.022(10) 0.009(11) 0.040(10)
C26B 0.103(13) 0.063(11) 0.127(13) -0.043(9) -0.035(10) 0.014(10)
C3A 0.067(10) 0.062(11) 0.151(17) -0.003(11) 0.001(11) 0.023(9)
C7B 0.084(10) 0.075(10) 0.118(13) -0.008(9) 0.018(9) 0.052(8)
O15 0.169(15) 0.35(2) 0.216(16) 0.053(16) -0.032(13) -0.053(16)
C11A 0.129(13) 0.065(9) 0.075(10) -0.027(8) 0.000(9) 0.045(9)
C12A 0.203(18) 0.086(11) 0.114(14) -0.006(11) 0.033(13) 0.100(12)
C23B 0.119(15) 0.114(15) 0.25(2) -0.077(15) -0.084(15) 0.037(12)
O4 0.152(12) 0.181(12) 0.222(14) -0.099(11) 0.060(10) -0.024(10)
O2 0.55(3) 0.181(13) 0.135(11) 0.069(10) 0.096(14) 0.160(18)
O1 0.297(14) 0.160(9) 0.042(6) 0.001(6) 0.032(7) 0.136(10)
O14 0.191(13) 0.199(13) 0.341(18) 0.224(14) 0.102(12) 0.090(11)
O13 0.40(2) 0.216(15) 0.32(2) 0.134(14) 0.27(2) 0.226(16)
O7 0.326(18) 0.226(13) 0.206(13) 0.142(11) 0.102(12) 0.213(14)
O8 0.46(3) 0.170(12) 0.179(12) 0.046(9) 0.093(13) 0.233(16)
O5 0.179(15) 0.37(2) 0.41(2) 0.24(2) 0.169(17) 0.193(17)
O6 0.221(18) 0.258(19) 0.31(2) -0.024(16) -0.137(17) 0.010(14)
O11 0.163(9) 0.141(9) 0.098(7) -0.052(7) -0.061(7) 0.076(8)
O9 0.230(14) 0.270(15) 0.195(12) -0.144(12) -0.062(10) 0.196(13)
O12 0.227(12) 0.087(7) 0.144(9) -0.028(6) -0.082(8) 0.088(8)
O10 0.31(2) 0.245(18) 0.217(17) 0.049(14) 0.026(16) -0.049(17)

loop_
_atom_type_symbol
_atom_type_description
_atom_type_scat_dispersion_real
_atom_type_scat_dispersion_imag
_atom_type_scat_source
C C 0.0033 0.0016 'International Tables Vol C Tables 4.2.6.8 and 6.1.1.4'
H H 0.0000 0.0000 'International Tables Vol C Tables 4.2.6.8 and 6.1.1.4'
N N 0.0061 0.0033 'International Tables Vol C Tables 4.2.6.8 and 6.1.1.4'
O O 0.0106 0.0060 'International Tables Vol C Tables 4.2.6.8 and 6.1.1.4'
Cl Cl 0.1484 0.1585 'International Tables Vol C Tables 4.2.6.8 and 6.1.1.4'
Co Co 0.3494 0.9721 'International Tables Vol C Tables 4.2.6.8 and 6.1.1.4'

loop_
_geom_angle_atom_site_label_1
_geom_angle_atom_site_label_2
_geom_angle_atom_site_label_3
_geom_angle
_geom_angle_site_symmetry_1
_geom_angle_site_symmetry_3
_geom_angle_publ_flag
N2A Co1 N6A 173.4(4) . . ?
N2A Co1 N5A 98.7(4) . . ?
N6A Co1 N5A 76.8(4) . . ?
N2A Co1 N1A 75.4(4) . . ?
N6A Co1 N1A 100.7(4) . . ?
N5A Co1 N1A 103.2(3) . . ?
N2A Co1 N8A 99.7(4) . . ?
N6A Co1 N8A 85.6(4) . . ?
N5A Co1 N8A 159.1(3) . . ?
N1A Co1 N8A 91.1(3) . . ?
N2A Co1 N4A 84.3(4) . . ?
N6A Co1 N4A 100.5(3) . . ?
N5A Co1 N4A 90.7(3) . . ?
N1A Co1 N4A 156.8(4) . . ?
N8A Co1 N4A 81.3(3) . . ?
N2B Co2 N5B 102.8(4) . . ?
N2B Co2 N4B 86.9(4) . . ?
N2B Co2 N8B 97.9(3) . . ?
N2B Co2 N1B 74.4(4) . . ?
N4B Co2 N1B 158.0(4) . . ?
N4B Co2 N8B 86.8(3) . . ?
N5B Co2 N1B 104.2(3) . . ?
N5B Co2 N4B 90.9(3) . . ?
N5B Co2 N8B 159.1(4) . . ?
N6B Co2 N1B 96.4(4) . . ?
N6B Co2 N2B 170.5(5) . . ?
N6B Co2 N4B 102.5(4) . . ?
N6B Co2 N5B 77.1(4) . . ?
N6B Co2 N8B 83.1(4) . . ?
N8B Co2 N1B 84.5(3) . . ?
O6 Cl2 O8 103.9(11) . . ?
O6 Cl2 O5 101.5(12) . . ?
O8 Cl2 O5 112.4(10) . . ?
O6 Cl2 O7 114.3(11) . . ?
O8 Cl2 O7 115.3(8) . . ?
O5 Cl2 O7 108.8(8) . . ?
O2 Cl1 O4 106.6(10) . . ?
O2 Cl1 O3 105.8(12) . . ?
O4 Cl1 O3 107.2(8) . . ?
O2 Cl1 O1 109.0(7) . . ?
O4 Cl1 O1 114.4(8) . . ?
O3 Cl1 O1 113.3(8) . . ?
O9 Cl3 O12 109.7(8) . . ?
O9 Cl3 O10 107.4(10) . . ?
O12 Cl3 O10 103.8(10) . . ?
O9 Cl3 O11 113.4(7) . . ?
O12 Cl3 O11 112.4(6) . . ?
O10 Cl3 O11 109.6(9) . . ?
O14 Cl4 O16 110.5(7) . . ?
O14 Cl4 O15 105.9(10) . . ?
O16 Cl4 O15 104.8(11) . . ?
O14 Cl4 O13 121.0(9) . . ?
O16 Cl4 O13 111.7(9) . . ?
O15 Cl4 O13 100.9(10) . . ?
C20A N6A N7A 107.3(9) . . ?
C20A N6A Co1 117.3(8) . . ?
N7A N6A Co1 132.0(8) . . ?
N3A N2A C6A 104.3(9) . . ?
N3A N2A Co1 134.1(7) . . ?
C6A N2A Co1 120.9(8) . . ?
N6A N7A C22A 109.7(10) . . ?
N6A N7A C23A 118.7(10) . . ?
C22A N7A C23A 131.4(11) . . ?
C28A N8A C24A 117.4(10) . . ?
C28A N8A Co1 114.5(8) . . ?
C24A N8A Co1 123.8(8) . . ?
N4B C14B C13B 125.7(14) . . ?
C15A N5A C19A 115.5(10) . . ?
C15A N5A Co1 128.8(8) . . ?
C19A N5A Co1 115.6(8) . . ?
C1A N1A C5A 119.1(10) . . ?
C1A N1A Co1 127.4(9) . . ?
C5A N1A Co1 113.4(8) . . ?
N5B C15B C16B 124.7(12) . . ?
N7B N6B C20B 103.3(10) . . ?
N7B N6B Co2 138.3(10) . . ?
C20B N6B Co2 117.6(9) . . ?
C18A C19A N5A 125.3(11) . . ?
C18A C19A C20A 123.4(12) . . ?
N5A C19A C20A 111.4(10) . . ?
N3B N2B C6B 106.1(11) . . ?
N3B N2B Co2 131.8(10) . . ?
C6B N2B Co2 119.0(9) . . ?
C28B N8B C24B 116.8(9) . . ?
C28B N8B Co2 115.3(8) . . ?
C24B N8B Co2 127.4(7) . . ?
N8A C24A C25A 121.5(11) . . ?
N8A C24A C23A 119.4(11) . . ?
C25A C24A C23A 119.0(12) . . ?
N5B C19B C18B 121.4(10) . . ?
N5B C19B C20B 113.6(10) . . ?
C18B C19B C20B 125.0(11) . . ?
C3A C2A C1A 116.7(14) . . ?
C15B N5B C19B 117.5(10) . . ?
C15B N5B Co2 127.9(8) . . ?
C19B N5B Co2 114.7(7) . . ?
C17B C18B C19B 119.1(12) . . ?
N2B N3B C8B 114.2(12) . . ?
N2B N3B C9B 118.9(11) . . ?
C8B N3B C9B 126.9(12) . . ?
C8A N3A N2A 113.6(10) . . ?
C8A N3A C9A 128.0(12) . . ?
N2A N3A C9A 117.6(10) . . ?
C10A N4A C14A 117.8(10) . . ?
C10A N4A Co1 124.3(8) . . ?
C14A N4A Co1 115.0(8) . . ?
C14B N4B C10B 116.2(12) . . ?
C14B N4B Co2 117.5(10) . . ?
C10B N4B Co2 125.3(9) . . ?
N6A C20A C21A 109.0(11) . . ?
N6A C20A C19A 116.8(10) . . ?
C21A C20A C19A 134.1(13) . . ?
C5B N1B C1B 115.0(11) . . ?
C5B N1B Co2 114.7(9) . . ?
C1B N1B Co2 127.1(10) . . ?
C17A C16A C15A 120.6(13) . . ?
C4B C5B N1B 124.7(12) . . ?
C4B C5B C6B 124.8(13) . . ?
N1B C5B C6B 110.4(13) . . ?
N1A C5A C4A 121.9(12) . . ?
N1A C5A C6A 117.3(11) . . ?
C4A C5A C6A 120.8(13) . . ?
N4B C10B C11B 121.0(11) . . ?
N4B C10B C9B 117.6(12) . . ?
C11B C10B C9B 121.1(12) . . ?
C8A C7A C6A 108.0(11) . . ?
C19A C18A C17A 117.6(13) . . ?
N2A C6A C7A 109.0(11) . . ?
N2A C6A C5A 111.9(11) . . ?
C7A C6A C5A 139.0(13) . . ?
N2B C6B C7B 108.0(12) . . ?
N2B C6B C5B 116.7(12) . . ?
C7B C6B C5B 134.8(14) . . ?
N7A C23A C24A 114.3(10) . . ?
N5A C15A C16A 121.5(11) . . ?
N3A C8A C7A 105.0(11) . . ?
C17B C16B C15B 117.9(12) . . ?
N8B C24B C25B 123.9(10) . . ?
N8B C24B C23B 122.2(11) . . ?
C25B C24B C23B 113.7(11) . . ?
C11B C12B C13B 115.3(13) . . ?
N3A C9A C10A 114.3(10) . . ?
C14A C13A C12A 114.8(13) . . ?
C20B C21B C22B 108.5(12) . . ?
C14B C13B C12B 120.1(15) . . ?
N4A C14A C13A 126.2(11) . . ?
N7B C22B C21B 102.3(13) . . ?
N4A C10A C11A 121.5(12) . . ?
N4A C10A C9A 119.5(11) . . ?
C11A C10A C9A 118.7(12) . . ?
C27A C26A C25A 119.2(13) . . ?
C24B C25B C26B 118.6(11) . . ?
N3B C8B C7B 105.9(12) . . ?
N8B C28B C27B 123.3(11) . . ?
C21B C20B N6B 106.2(12) . . ?
C21B C20B C19B 137.8(14) . . ?
N6B C20B C19B 115.8(11) . . ?
C22A C21A C20A 106.3(11) . . ?
N1A C1A C2A 122.7(13) . . ?
C22B N7B N6B 119.5(14) . . ?
C22B N7B C23B 120.6(14) . . ?
N6B N7B C23B 119.2(12) . . ?
C5A C4A C3A 116.5(13) . . ?
C2B C3B C4B 120.6(13) . . ?
C12B C11B C10B 121.5(13) . . ?
N8A C28A C27A 124.3(11) . . ?
C2B C1B N1B 123.2(14) . . ?
C16A C17A C18A 119.5(14) . . ?
N7A C22A C21A 107.7(11) . . ?
C5B C4B C3B 117.2(13) . . ?
N3B C9B C10B 117.5(10) . . ?
C28A C27A C26A 118.0(12) . . ?
C1B C2B C3B 119.2(15) . . ?
C24A C25A C26A 119.6(12) . . ?
C16B C17B C18B 119.4(13) . . ?
C26B C27B C28B 118.4(12) . . ?
C25B C26B C27B 118.8(12) . . ?
C2A C3A C4A 122.9(15) . . ?
C8B C7B C6B 105.8(12) . . ?
C10A C11A C12A 117.8(12) . . ?
C13A C12A C11A 121.8(13) . . ?
N7B C23B C24B 120.7(13) . . ?

loop_
_geom_bond_atom_site_label_1
_geom_bond_atom_site_label_2
_geom_bond_distance
_geom_bond_site_symmetry_2
_geom_bond_publ_flag
Co1 N2A 2.000(8) . ?
Co1 N6A 2.006(8) . ?
Co1 N5A 2.147(9) . ?
Co1 N1A 2.157(8) . ?
Co1 N8A 2.245(9) . ?
Co1 N4A 2.270(9) . ?
Co2 N6B 2.002(9) . ?
Co2 N2B 2.017(9) . ?
Co2 N5B 2.169(8) . ?
Co2 N4B 2.175(10) . ?
Co2 N8B 2.190(8) . ?
Co2 N1B 2.212(10) . ?
Cl2 O6 1.269(14) . ?
Cl2 O8 1.288(10) . ?
Cl2 O5 1.301(12) . ?
Cl2 O7 1.314(10) . ?
Cl1 O2 1.320(12) . ?
Cl1 O4 1.338(11) . ?
Cl1 O3 1.342(11) . ?
Cl1 O1 1.366(8) . ?
Cl3 O9 1.323(9) . ?
Cl3 O12 1.375(8) . ?
Cl3 O10 1.383(16) . ?
Cl3 O11 1.402(8) . ?
Cl4 O14 1.320(9) . ?
Cl4 O16 1.345(10) . ?
Cl4 O15 1.345(16) . ?
Cl4 O13 1.363(12) . ?
N6A C20A 1.346(12) . ?
N6A N7A 1.347(10) . ?
N2A N3A 1.351(10) . ?
N2A C6A 1.374(11) . ?
N7A C22A 1.356(12) . ?
N7A C23A 1.453(12) . ?
N8A C28A 1.331(12) . ?
N8A C24A 1.346(11) . ?
C14B N4B 1.308(13) . ?
C14B C13B 1.319(15) . ?
N5A C15A 1.348(11) . ?
N5A C19A 1.360(11) . ?
N1A C1A 1.299(12) . ?
N1A C5A 1.351(12) . ?
C15B N5B 1.308(12) . ?
C15B C16B 1.367(15) . ?
N6B N7B 1.266(11) . ?
N6B C20B 1.384(13) . ?
C19A C18A 1.350(13) . ?
C19A C20A 1.473(14) . ?
N2B N3B 1.297(10) . ?
N2B C6B 1.350(13) . ?
N8B C28B 1.299(12) . ?
N8B C24B 1.333(11) . ?
C24A C25A 1.368(14) . ?
C24A C23A 1.476(13) . ?
C19B N5B 1.355(11) . ?
C19B C18B 1.377(13) . ?
C19B C20B 1.455(14) . ?
C2A C3A 1.316(16) . ?
C2A C1A 1.421(15) . ?
C18B C17B 1.374(15) . ?
N3B C8B 1.307(13) . ?
N3B C9B 1.425(13) . ?
N3A C8A 1.344(12) . ?
N3A C9A 1.457(12) . ?
N4A C10A 1.309(12) . ?
N4A C14A 1.341(12) . ?
N4B C10B 1.356(12) . ?
C20A C21A 1.389(13) . ?
N1B C5B 1.361(13) . ?
N1B C1B 1.373(13) . ?
C16A C17A 1.337(14) . ?
C16A C15A 1.389(14) . ?
C5B C4B 1.319(14) . ?
C5B C6B 1.475(15) . ?
C5A C4A 1.375(14) . ?
C5A C6A 1.412(14) . ?
C10B C11B 1.387(14) . ?
C10B C9B 1.526(14) . ?
C7A C8A 1.377(14) . ?
C7A C6A 1.381(13) . ?
C18A C17A 1.377(14) . ?
C6B C7B 1.394(14) . ?
C16B C17B 1.361(15) . ?
C24B C25B 1.342(13) . ?
C24B C23B 1.500(16) . ?
C12B C11B 1.351(15) . ?
C12B C13B 1.407(16) . ?
C9A C10A 1.506(14) . ?
C13A C14A 1.350(14) . ?
C13A C12A 1.358(16) . ?
C21B C20B 1.343(14) . ?
C21B C22B 1.385(16) . ?
C22B N7B 1.246(13) . ?
C10A C11A 1.382(14) . ?
C26A C27A 1.369(14) . ?
C26A C25A 1.373(15) . ?
C25B C26B 1.353(15) . ?
C8B C7B 1.376(14) . ?
C28B C27B 1.368(15) . ?
C21A C22A 1.368(14) . ?
N7B C23B 1.457(15) . ?
C4A C3A 1.394(16) . ?
C3B C2B 1.334(15) . ?
C3B C4B 1.396(15) . ?
C28A C27A 1.355(14) . ?
C1B C2B 1.333(16) . ?
C27B C26B 1.366(15) . ?
C11A C12A 1.387(16) . ?

loop_
_geom_torsion_atom_site_label_1
_geom_torsion_atom_site_label_2
_geom_torsion_atom_site_label_3
_geom_torsion_atom_site_label_4
_geom_torsion
_geom_torsion_site_symmetry_1
_geom_torsion_site_symmetry_2
_geom_torsion_site_symmetry_3
_geom_torsion_site_symmetry_4
_geom_torsion_publ_flag
N2A Co1 N6A C20A -61(4) . . . . ?
N5A Co1 N6A C20A -13.0(7) . . . . ?
N1A Co1 N6A C20A -114.2(7) . . . . ?
N8A Co1 N6A C20A 155.6(7) . . . . ?
N4A Co1 N6A C20A 75.3(7) . . . . ?
N2A Co1 N6A N7A 143(3) . . . . ?
N5A Co1 N6A N7A -169.3(9) . . . . ?
N1A Co1 N6A N7A 89.5(8) . . . . ?
N8A Co1 N6A N7A -0.8(8) . . . . ?
N4A Co1 N6A N7A -81.1(9) . . . . ?
N6A Co1 N2A N3A 127(3) . . . . ?
N5A Co1 N2A N3A 79.8(9) . . . . ?
N1A Co1 N2A N3A -178.7(10) . . . . ?
N8A Co1 N2A N3A -90.2(9) . . . . ?
N4A Co1 N2A N3A -10.1(9) . . . . ?
N6A Co1 N2A C6A -64(4) . . . . ?
N5A Co1 N2A C6A -110.8(8) . . . . ?
N1A Co1 N2A C6A -9.3(8) . . . . ?
N8A Co1 N2A C6A 79.3(8) . . . . ?
N4A Co1 N2A C6A 159.4(8) . . . . ?
C20A N6A N7A C22A -1.5(11) . . . . ?
Co1 N6A N7A C22A 156.6(8) . . . . ?
C20A N6A N7A C23A 174.9(9) . . . . ?
Co1 N6A N7A C23A -27.0(12) . . . . ?
N2A Co1 N8A C28A 27.9(8) . . . . ?
N6A Co1 N8A C28A -156.1(8) . . . . ?
N5A Co1 N8A C28A -123.2(10) . . . . ?
N1A Co1 N8A C28A 103.3(8) . . . . ?
N4A Co1 N8A C28A -54.7(7) . . . . ?
N2A Co1 N8A C24A -176.0(8) . . . . ?
N6A Co1 N8A C24A 0.0(8) . . . . ?
N5A Co1 N8A C24A 32.8(14) . . . . ?
N1A Co1 N8A C24A -100.6(8) . . . . ?
N4A Co1 N8A C24A 101.3(8) . . . . ?
N2A Co1 N5A C15A 0.9(8) . . . . ?
N6A Co1 N5A C15A -174.2(8) . . . . ?
N1A Co1 N5A C15A -76.1(8) . . . . ?
N8A Co1 N5A C15A 152.1(9) . . . . ?
N4A Co1 N5A C15A 85.2(8) . . . . ?
N2A Co1 N5A C19A -176.7(6) . . . . ?
N6A Co1 N5A C19A 8.2(6) . . . . ?
N1A Co1 N5A C19A 106.3(6) . . . . ?
N8A Co1 N5A C19A -25.5(12) . . . . ?
N4A Co1 N5A C19A -92.4(6) . . . . ?
N2A Co1 N1A C1A -174.4(10) . . . . ?
N6A Co1 N1A C1A 0.1(10) . . . . ?
N5A Co1 N1A C1A -78.7(10) . . . . ?
N8A Co1 N1A C1A 85.9(10) . . . . ?
N4A Co1 N1A C1A 155.9(9) . . . . ?
N2A Co1 N1A C5A 8.1(7) . . . . ?
N6A Co1 N1A C5A -177.4(7) . . . . ?
N5A Co1 N1A C5A 103.8(7) . . . . ?
N8A Co1 N1A C5A -91.7(7) . . . . ?
N4A Co1 N1A C5A -21.7(13) . . . . ?
N2B Co2 N6B N7B 92(3) . . . . ?
N5B Co2 N6B N7B -178.2(14) . . . . ?
N4B Co2 N6B N7B -90.2(13) . . . . ?
N8B Co2 N6B N7B -5.0(13) . . . . ?
N1B Co2 N6B N7B 78.6(13) . . . . ?
N2B Co2 N6B C20B -100(3) . . . . ?
N5B Co2 N6B C20B -10.3(9) . . . . ?
N4B Co2 N6B C20B 77.7(9) . . . . ?
N8B Co2 N6B C20B 162.9(9) . . . . ?
N1B Co2 N6B C20B -113.4(9) . . . . ?
C15A N5A C19A C18A -0.7(13) . . . . ?
Co1 N5A C19A C18A 177.2(8) . . . . ?
C15A N5A C19A C20A 179.5(8) . . . . ?
Co1 N5A C19A C20A -2.6(9) . . . . ?
N6B Co2 N2B N3B 173(2) . . . . ?
N5B Co2 N2B N3B 84.7(10) . . . . ?
N4B Co2 N2B N3B -5.5(10) . . . . ?
N8B Co2 N2B N3B -91.9(10) . . . . ?
N1B Co2 N2B N3B -173.9(10) . . . . ?
N6B Co2 N2B C6B -31(3) . . . . ?
N5B Co2 N2B C6B -118.6(9) . . . . ?
N4B Co2 N2B C6B 151.2(9) . . . . ?
N8B Co2 N2B C6B 64.8(9) . . . . ?
N1B Co2 N2B C6B -17.2(9) . . . . ?
N6B Co2 N8B C28B -172.2(9) . . . . ?
N2B Co2 N8B C28B 17.3(9) . . . . ?
N5B Co2 N8B C28B -153.3(9) . . . . ?
N4B Co2 N8B C28B -69.1(8) . . . . ?
N1B Co2 N8B C28B 90.7(8) . . . . ?
N6B Co2 N8B C24B 15.8(9) . . . . ?
N2B Co2 N8B C24B -154.7(9) . . . . ?
N5B Co2 N8B C24B 34.7(14) . . . . ?
N4B Co2 N8B C24B 118.8(9) . . . . ?
N1B Co2 N8B C24B -81.4(9) . . . . ?
C28A N8A C24A C25A -0.6(14) . . . . ?
Co1 N8A C24A C25A -156.1(8) . . . . ?
C28A N8A C24A C23A -176.3(10) . . . . ?
Co1 N8A C24A C23A 28.3(12) . . . . ?
C16B C15B N5B C19B 2.9(17) . . . . ?
C16B C15B N5B Co2 -176.4(9) . . . . ?
C18B C19B N5B C15B -2.6(15) . . . . ?
C20B C19B N5B C15B 177.5(10) . . . . ?
C18B C19B N5B Co2 176.8(8) . . . . ?
C20B C19B N5B Co2 -3.1(11) . . . . ?
N6B Co2 N5B C15B -173.5(10) . . . . ?
N2B Co2 N5B C15B -3.1(10) . . . . ?
N4B Co2 N5B C15B 83.9(10) . . . . ?
N8B Co2 N5B C15B 167.3(9) . . . . ?
N1B Co2 N5B C15B -80.0(10) . . . . ?
N6B Co2 N5B C19B 7.2(7) . . . . ?
N2B Co2 N5B C19B 177.5(7) . . . . ?
N4B Co2 N5B C19B -95.5(7) . . . . ?
N8B Co2 N5B C19B -12.1(13) . . . . ?
N1B Co2 N5B C19B 100.7(7) . . . . ?
N5B C19B C18B C17B 2.9(16) . . . . ?
C20B C19B C18B C17B -177.3(11) . . . . ?
C6B N2B N3B C8B 0.1(14) . . . . ?
Co2 N2B N3B C8B 159.0(9) . . . . ?
C6B N2B N3B C9B 178.2(10) . . . . ?
Co2 N2B N3B C9B -22.9(15) . . . . ?
C6A N2A N3A C8A 0.7(12) . . . . ?
Co1 N2A N3A C8A 171.4(8) . . . . ?
C6A N2A N3A C9A 171.8(9) . . . . ?
Co1 N2A N3A C9A -17.6(14) . . . . ?
N2A Co1 N4A C10A 5.4(9) . . . . ?
N6A Co1 N4A C10A -170.0(9) . . . . ?
N5A Co1 N4A C10A -93.3(9) . . . . ?
N1A Co1 N4A C10A 34.2(14) . . . . ?
N8A Co1 N4A C10A 106.1(9) . . . . ?
N2A Co1 N4A C14A -154.8(8) . . . . ?
N6A Co1 N4A C14A 29.8(9) . . . . ?
N5A Co1 N4A C14A 106.5(8) . . . . ?
N1A Co1 N4A C14A -126.0(10) . . . . ?
N8A Co1 N4A C14A -54.1(8) . . . . ?
C13B C14B N4B C10B 3.2(19) . . . . ?
C13B C14B N4B Co2 172.0(12) . . . . ?
N6B Co2 N4B C14B 19.0(10) . . . . ?
N2B Co2 N4B C14B -161.3(9) . . . . ?
N5B Co2 N4B C14B 96.0(9) . . . . ?
N8B Co2 N4B C14B -63.2(9) . . . . ?
N1B Co2 N4B C14B -130.0(11) . . . . ?
N6B Co2 N4B C10B -173.3(8) . . . . ?
N2B Co2 N4B C10B 6.4(8) . . . . ?
N5B Co2 N4B C10B -96.4(8) . . . . ?
N8B Co2 N4B C10B 104.5(8) . . . . ?
N1B Co2 N4B C10B 37.6(15) . . . . ?
N7A N6A C20A C21A 1.9(11) . . . . ?
Co1 N6A C20A C21A -159.9(7) . . . . ?
N7A N6A C20A C19A 177.9(7) . . . . ?
Co1 N6A C20A C19A 16.1(11) . . . . ?
C18A C19A C20A N6A 171.9(9) . . . . ?
N5A C19A C20A N6A -8.3(12) . . . . ?
C18A C19A C20A C21A -13.3(17) . . . . ?
N5A C19A C20A C21A 166.5(11) . . . . ?
N6B Co2 N1B C5B -162.5(9) . . . . ?
N2B Co2 N1B C5B 19.7(8) . . . . ?
N5B Co2 N1B C5B 119.2(8) . . . . ?
N4B Co2 N1B C5B -12.8(15) . . . . ?
N8B Co2 N1B C5B -80.1(8) . . . . ?
N6B Co2 N1B C1B -4.0(10) . . . . ?
N2B Co2 N1B C1B 178.2(10) . . . . ?
N5B Co2 N1B C1B -82.3(10) . . . . ?
N4B Co2 N1B C1B 145.6(11) . . . . ?
N8B Co2 N1B C1B 78.4(10) . . . . ?
C1B N1B C5B C4B -1.2(17) . . . . ?
Co2 N1B C5B C4B 160.0(10) . . . . ?
C1B N1B C5B C6B -179.6(10) . . . . ?
Co2 N1B C5B C6B -18.4(12) . . . . ?
C1A N1A C5A C4A -5.3(16) . . . . ?
Co1 N1A C5A C4A 172.5(9) . . . . ?
C1A N1A C5A C6A 175.9(10) . . . . ?
Co1 N1A C5A C6A -6.3(12) . . . . ?
C14B N4B C10B C11B 0.2(15) . . . . ?
Co2 N4B C10B C11B -167.6(8) . . . . ?
C14B N4B C10B C9B -173.5(10) . . . . ?
Co2 N4B C10B C9B 18.7(13) . . . . ?
N5A C19A C18A C17A -2.0(16) . . . . ?
C20A C19A C18A C17A 177.8(10) . . . . ?
N3A N2A C6A C7A -0.4(12) . . . . ?
Co1 N2A C6A C7A -172.6(7) . . . . ?
N3A N2A C6A C5A -179.1(9) . . . . ?
Co1 N2A C6A C5A 8.7(12) . . . . ?
C8A C7A C6A N2A 0.0(14) . . . . ?
C8A C7A C6A C5A 178.1(14) . . . . ?
N1A C5A C6A N2A -0.8(14) . . . . ?
C4A C5A C6A N2A -179.7(10) . . . . ?
N1A C5A C6A C7A -179.0(13) . . . . ?
C4A C5A C6A C7A 2(2) . . . . ?
N3B N2B C6B C7B 2.4(13) . . . . ?
Co2 N2B C6B C7B -159.7(8) . . . . ?
N3B N2B C6B C5B 175.3(10) . . . . ?
Co2 N2B C6B C5B 13.2(15) . . . . ?
C4B C5B C6B N2B -173.7(12) . . . . ?
N1B C5B C6B N2B 4.7(15) . . . . ?
C4B C5B C6B C7B -3(2) . . . . ?
N1B C5B C6B C7B 175.1(14) . . . . ?
N6A N7A C23A C24A 58.0(13) . . . . ?
C22A N7A C23A C24A -126.5(12) . . . . ?
N8A C24A C23A N7A -59.2(13) . . . . ?
C25A C24A C23A N7A 125.1(11) . . . . ?
C19A N5A C15A C16A 3.1(13) . . . . ?
Co1 N5A C15A C16A -174.5(7) . . . . ?
C17A C16A C15A N5A -2.9(17) . . . . ?
N2A N3A C8A C7A -0.7(14) . . . . ?
C9A N3A C8A C7A -170.7(11) . . . . ?
C6A C7A C8A N3A 0.4(14) . . . . ?
N5B C15B C16B C17B -3(2) . . . . ?
C28B N8B C24B C25B -1.7(17) . . . . ?
Co2 N8B C24B C25B 170.2(9) . . . . ?
C28B N8B C24B C23B -175.8(13) . . . . ?
Co2 N8B C24B C23B -3.9(17) . . . . ?
C8A N3A C9A C10A -135.5(12) . . . . ?
N2A N3A C9A C10A 54.8(14) . . . . ?
N4B C14B C13B C12B -4(2) . . . . ?
C11B C12B C13B C14B 2(2) . . . . ?
C10A N4A C14A C13A 2.2(19) . . . . ?
Co1 N4A C14A C13A 163.7(11) . . . . ?
C12A C13A C14A N4A -1(2) . . . . ?
C20B C21B C22B N7B 3.8(16) . . . . ?
C14A N4A C10A C11A -1.4(16) . . . . ?
Co1 N4A C10A C11A -161.1(8) . . . . ?
C14A N4A C10A C9A -174.6(11) . . . . ?
Co1 N4A C10A C9A 25.7(14) . . . . ?
N3A C9A C10A N4A -59.8(14) . . . . ?
N3A C9A C10A C11A 126.8(11) . . . . ?
N8B C24B C25B C26B -0.6(19) . . . . ?
C23B C24B C25B C26B 173.9(13) . . . . ?
N2B N3B C8B C7B -2.6(15) . . . . ?
C9B N3B C8B C7B 179.5(11) . . . . ?
C24B N8B C28B C27B 3.8(18) . . . . ?
Co2 N8B C28B C27B -169.2(10) . . . . ?
C22B C21B C20B N6B -2.5(15) . . . . ?
C22B C21B C20B C19B 172.5(14) . . . . ?
N7B N6B C20B C21B 0.1(13) . . . . ?
Co2 N6B C20B C21B -171.6(8) . . . . ?
N7B N6B C20B C19B -176.1(9) . . . . ?
Co2 N6B C20B C19B 12.1(14) . . . . ?
N5B C19B C20B C21B -180.0(14) . . . . ?
C18B C19B C20B C21B 0(2) . . . . ?
N5B C19B C20B N6B -5.4(14) . . . . ?
C18B C19B C20B N6B 174.8(10) . . . . ?
N6A C20A C21A C22A -1.5(12) . . . . ?
C19A C20A C21A C22A -176.6(11) . . . . ?
C5A N1A C1A C2A 2.2(17) . . . . ?
Co1 N1A C1A C2A -175.2(9) . . . . ?
C3A C2A C1A N1A 2(2) . . . . ?
C21B C22B N7B N6B -4.2(17) . . . . ?
C21B C22B N7B C23B -174.2(13) . . . . ?
C20B N6B N7B C22B 2.7(15) . . . . ?
Co2 N6B N7B C22B 171.7(10) . . . . ?
C20B N6B N7B C23B 172.9(12) . . . . ?
Co2 N6B N7B C23B -18(2) . . . . ?
N1A C5A C4A C3A 4.2(17) . . . . ?
C6A C5A C4A C3A -177.0(11) . . . . ?
C13B C12B C11B C10B 1.2(19) . . . . ?
N4B C10B C11B C12B -2.3(17) . . . . ?
C9B C10B C11B C12B 171.1(11) . . . . ?
C24A N8A C28A C27A 0.7(16) . . . . ?
Co1 N8A C28A C27A 158.4(10) . . . . ?
C5B N1B C1B C2B 0.5(18) . . . . ?
Co2 N1B C1B C2B -158.0(11) . . . . ?
C15A C16A C17A C18A 0.0(18) . . . . ?
C19A C18A C17A C16A 2.3(17) . . . . ?
N6A N7A C22A C21A 0.5(13) . . . . ?
C23A N7A C22A C21A -175.3(10) . . . . ?
C20A C21A C22A N7A 0.6(13) . . . . ?
N1B C5B C4B C3B 0.9(19) . . . . ?
C6B C5B C4B C3B 179.0(11) . . . . ?
C2B C3B C4B C5B 0.3(19) . . . . ?
N2B N3B C9B C10B 55.4(15) . . . . ?
C8B N3B C9B C10B -126.8(13) . . . . ?
N4B C10B C9B N3B -52.8(14) . . . . ?
C11B C10B C9B N3B 133.5(11) . . . . ?
N8A C28A C27A C26A -0.2(19) . . . . ?
C25A C26A C27A C28A -0.4(19) . . . . ?
N1B C1B C2B C3B 1(2) . . . . ?
C4B C3B C2B C1B -1(2) . . . . ?
N8A C24A C25A C26A 0.1(17) . . . . ?
C23A C24A C25A C26A 175.7(11) . . . . ?
C27A C26A C25A C24A 0.5(19) . . . . ?
C15B C16B C17B C18B 3(2) . . . . ?
C19B C18B C17B C16B -3.3(18) . . . . ?
N8B C28B C27B C26B -3(2) . . . . ?
C24B C25B C26B C27B 1(2) . . . . ?
C28B C27B C26B C25B 1(2) . . . . ?
C1A C2A C3A C4A -3(2) . . . . ?
C5A C4A C3A C2A 0(2) . . . . ?
N3B C8B C7B C6B 3.9(15) . . . . ?
N2B C6B C7B C8B -3.9(15) . . . . ?
C5B C6B C7B C8B -174.9(14) . . . . ?
N4A C10A C11A C12A -0.6(18) . . . . ?
C9A C10A C11A C12A 172.7(12) . . . . ?
C14A C13A C12A C11A -1(2) . . . . ?
C10A C11A C12A C13A 2(2) . . . . ?
C22B N7B C23B C24B -153.8(13) . . . . ?
N6B N7B C23B C24B 36(2) . . . . ?
N8B C24B C23B N7B -25(2) . . . . ?
C25B C24B C23B N7B 160.3(13) . . . . ?
